data_7012850
loop_
_publ_author_name
'Khan, Arif Ali'
'Wismach, Cathleen'
'Jones, Peter G.'
'Streubel, Rainer'

_publ_section_title
;
 An unconventional route to [(Me3Si)2HCPCl2W(CO)5] and its conversion
 to the structurally characterized P-chalcogenides (Me3Si)2HCP(X)Cl2 [X
 = S, Se]
;
_journal_issue 12
_journal_name_full 'Dalton Transactions'
_journal_page_first 2483
_journal_paper_doi 10.1039/b301775c
_journal_year 2003
_chemical_formula_sum 'C12 H19 Cl2 O5 P Si2 W'
_chemical_formula_weight 585.17
_chemical_name_systematic
;
?
;
_space_group_IT_number 14
_symmetry_cell_setting monoclinic
_symmetry_space_group_name_Hall '-P 2yn'
_symmetry_space_group_name_H-M 'P 1 21/n 1'
_atom_sites_solution_hydrogens geom
_atom_sites_solution_primary direct
_atom_sites_solution_secondary difmap
_audit_creation_method SHELXL-97
_cell_angle_alpha 90.00
_cell_angle_beta 100.063(3)
_cell_angle_gamma 90.00
_cell_formula_units_Z 4
_cell_length_a 14.8271(8)
_cell_length_b 9.6096(6)
_cell_length_c 14.8458(8)
_cell_measurement_reflns_used 40209
_cell_measurement_temperature 133(2)
_cell_measurement_theta_max 30
_cell_measurement_theta_min 2
_cell_volume 2082.7(2)
_computing_cell_refinement 'Bruker Saint'
_computing_data_collection 'Bruker Smart'
_computing_data_reduction 'Bruker Saint'
_computing_molecular_graphics 'Siemens XP'
_computing_publication_material SHELXL-97
_computing_structure_refinement 'SHELXL-97 (Sheldrick, 1997)'
_computing_structure_solution 'SHELXS-97 (Sheldrick, 1990)'
_diffrn_ambient_temperature 133(2)
_diffrn_detector_area_resol_mean 8.192
_diffrn_measured_fraction_theta_full 0.999
_diffrn_measured_fraction_theta_max 0.999
_diffrn_measurement_device_type 'Bruker Samrt 1000 CCD'
_diffrn_measurement_method '\w- and \f-scans'
_diffrn_radiation_monochromator graphite
_diffrn_radiation_source 'fine-focus sealed tube'
_diffrn_radiation_type MoK\a
_diffrn_radiation_wavelength 0.71073
_diffrn_reflns_av_R_equivalents 0.0820
_diffrn_reflns_av_sigmaI/netI 0.0344
_diffrn_reflns_limit_h_max 20
_diffrn_reflns_limit_h_min -20
_diffrn_reflns_limit_k_max 13
_diffrn_reflns_limit_k_min -13
_diffrn_reflns_limit_l_max 20
_diffrn_reflns_limit_l_min -20
_diffrn_reflns_number 38893
_diffrn_reflns_theta_full 30.00
_diffrn_reflns_theta_max 30.03
_diffrn_reflns_theta_min 1.79
_diffrn_standards_decay_% 0
_exptl_absorpt_coefficient_mu 6.011
_exptl_absorpt_correction_T_max 0.6949
_exptl_absorpt_correction_T_min 0.4287
_exptl_absorpt_correction_type multi-scan
_exptl_absorpt_process_details Sadabs
_exptl_crystal_colour 'pale yellow'
_exptl_crystal_density_diffrn 1.866
_exptl_crystal_density_meas ?
_exptl_crystal_description 'cut tablet'
_exptl_crystal_F_000 1128
_exptl_crystal_size_max 0.40
_exptl_crystal_size_mid 0.35
_exptl_crystal_size_min 0.31
_refine_diff_density_max 0.939
_refine_diff_density_min -1.792
_refine_diff_density_rms 0.199
_refine_ls_extinction_method none
_refine_ls_goodness_of_fit_ref 1.109
_refine_ls_hydrogen_treatment 'methyls rigid, others riding'
_refine_ls_matrix_type full
_refine_ls_number_parameters 208
_refine_ls_number_reflns 6084
_refine_ls_number_restraints 0
_refine_ls_restrained_S_all 1.109
_refine_ls_R_factor_all 0.0321
_refine_ls_R_factor_gt 0.0314
_refine_ls_shift/su_max 0.002
_refine_ls_shift/su_mean 0.000
_refine_ls_structure_factor_coef Fsqd
_refine_ls_weighting_details 'calc w=1/[\s^2^(Fo^2^)+(0.0485P)^2^+2.0392P] where P=(Fo^2^+2Fc^2^)/3'
_refine_ls_weighting_scheme calc
_refine_ls_wR_factor_gt 0.0823
_refine_ls_wR_factor_ref 0.0828
_reflns_number_gt 5890
_reflns_number_total 6084
_reflns_threshold_expression >2sigma(I)
_cod_data_source_file b301775c.txt
_cod_data_source_block lanchi
_cod_depositor_comments
;
The following automatic conversions were performed:

'_exptl_absorpt_correction_type' tag value 'multi-scans' was replaced
with 'multi-scan' value.

Automatic conversion script
Id: cif_fix_values 1646 2011-03-28 12:23:43Z adriana 
;
_cod_original_sg_symbol_H-M P2(1)/n
_cod_database_code 7012850

loop_
_symmetry_equiv_pos_as_xyz
'x, y, z'
'-x+1/2, y+1/2, -z+1/2'
'-x, -y, -z'
'x-1/2, -y-1/2, z-1/2'

loop_
_atom_site_label
_atom_site_type_symbol
_atom_site_fract_x
_atom_site_fract_y
_atom_site_fract_z
_atom_site_U_iso_or_equiv
_atom_site_adp_type
_atom_site_occupancy
_atom_site_symmetry_multiplicity
_atom_site_calc_flag
_atom_site_refinement_flags
_atom_site_disorder_assembly
_atom_site_disorder_group
W W 0.593022(6) 0.530503(10) 0.234681(7) 0.01625(5) Uani 1 1 d . . .
P P 0.54115(4) 0.30872(7) 0.29062(5) 0.01628(12) Uani 1 1 d . . .
Si1 Si 0.40630(5) 0.15599(8) 0.13545(5) 0.01987(14) Uani 1 1 d . . .
Si2 Si 0.35811(5) 0.17127(9) 0.33908(5) 0.02152(15) Uani 1 1 d . . .
O1 O 0.46584(18) 0.6702(3) 0.36066(17) 0.0359(5) Uani 1 1 d . . .
O2 O 0.75669(18) 0.5517(3) 0.40569(19) 0.0284(5) Uani 1 1 d . . .
O3 O 0.65116(19) 0.8269(3) 0.1738(2) 0.0365(5) Uani 1 1 d . . .
O4 O 0.72318(18) 0.3790(3) 0.11469(19) 0.0360(5) Uani 1 1 d . . .
O5 O 0.42528(19) 0.5436(3) 0.06929(19) 0.0313(5) Uani 1 1 d . . .
C1 C 0.5115(2) 0.6216(3) 0.3146(2) 0.0231(5) Uani 1 1 d . . .
C2 C 0.6999(2) 0.5399(3) 0.3447(2) 0.0207(6) Uani 1 1 d . . .
C3 C 0.6311(2) 0.7187(3) 0.1954(2) 0.0252(5) Uani 1 1 d . . .
C4 C 0.6767(2) 0.4325(3) 0.1568(2) 0.0235(5) Uani 1 1 d . . .
C5 C 0.4866(2) 0.5361(3) 0.1287(2) 0.0208(6) Uani 1 1 d . . .
C6 C 0.42475(18) 0.2521(3) 0.25235(18) 0.0167(4) Uani 1 1 d . . .
H6 H 0.3917 0.3419 0.2367 0.020 Uiso 1 1 calc R . .
C7 C 0.4952(2) 0.1898(4) 0.0630(2) 0.0282(6) Uani 1 1 d . . .
H7A H 0.5547 0.1560 0.0947 0.034 Uiso 1 1 calc R . .
H7B H 0.4989 0.2900 0.0519 0.034 Uiso 1 1 calc R . .
H7C H 0.4785 0.1411 0.0045 0.034 Uiso 1 1 calc R . .
C8 C 0.2955(2) 0.2236(4) 0.0702(2) 0.0311(6) Uani 1 1 d . . .
H8A H 0.2996 0.3247 0.0634 0.037 Uiso 1 1 calc R . .
H8B H 0.2458 0.2013 0.1034 0.037 Uiso 1 1 calc R . .
H8C H 0.2832 0.1801 0.0096 0.037 Uiso 1 1 calc R . .
C9 C 0.4047(3) -0.0370(3) 0.1517(3) 0.0313(8) Uani 1 1 d . . .
H9A H 0.4640 -0.0676 0.1858 0.038 Uiso 1 1 calc R . .
H9B H 0.3930 -0.0828 0.0918 0.038 Uiso 1 1 calc R . .
H9C H 0.3562 -0.0616 0.1860 0.038 Uiso 1 1 calc R . .
C10 C 0.2407(2) 0.1239(4) 0.2796(3) 0.0337(7) Uani 1 1 d . . .
H10A H 0.2098 0.2071 0.2510 0.040 Uiso 1 1 calc R . .
H10B H 0.2056 0.0857 0.3240 0.040 Uiso 1 1 calc R . .
H10C H 0.2450 0.0541 0.2324 0.040 Uiso 1 1 calc R . .
C11 C 0.4155(3) 0.0124(4) 0.3924(3) 0.0394(9) Uani 1 1 d . . .
H11A H 0.4775 0.0359 0.4234 0.047 Uiso 1 1 calc R . .
H11B H 0.4189 -0.0573 0.3449 0.047 Uiso 1 1 calc R . .
H11C H 0.3804 -0.0252 0.4370 0.047 Uiso 1 1 calc R . .
C12 C 0.3395(2) 0.3007(4) 0.4279(2) 0.0346(7) Uani 1 1 d . . .
H12A H 0.3088 0.3831 0.3981 0.041 Uiso 1 1 calc R . .
H12B H 0.3987 0.3278 0.4639 0.041 Uiso 1 1 calc R . .
H12C H 0.3013 0.2591 0.4683 0.041 Uiso 1 1 calc R . .
Cl1 Cl 0.56100(5) 0.31480(8) 0.43130(5) 0.02726(14) Uani 1 1 d . . .
Cl2 Cl 0.61680(5) 0.13171(8) 0.27954(6) 0.02749(14) Uani 1 1 d . . .

loop_
_atom_site_aniso_label
_atom_site_aniso_U_11
_atom_site_aniso_U_22
_atom_site_aniso_U_33
_atom_site_aniso_U_23
_atom_site_aniso_U_13
_atom_site_aniso_U_12
W 0.01610(7) 0.01565(7) 0.01706(8) -0.00038(3) 0.00306(5) -0.00095(3)
P 0.0151(3) 0.0173(3) 0.0159(3) 0.0003(2) 0.0013(2) -0.0007(2)
Si1 0.0196(3) 0.0219(3) 0.0181(3) -0.0043(3) 0.0030(3) -0.0022(3)
Si2 0.0189(3) 0.0269(4) 0.0194(3) 0.0007(3) 0.0049(3) -0.0030(3)
O1 0.0341(12) 0.0453(14) 0.0284(12) -0.0059(10) 0.0058(9) 0.0142(11)
O2 0.0249(11) 0.0310(11) 0.0275(12) -0.0057(10) -0.0003(9) 0.0019(9)
O3 0.0397(13) 0.0258(11) 0.0431(14) 0.0070(10) 0.0048(11) -0.0090(9)
O4 0.0341(12) 0.0397(13) 0.0370(13) -0.0087(11) 0.0137(10) 0.0038(10)
O5 0.0272(12) 0.0409(14) 0.0231(12) 0.0038(9) -0.0029(10) -0.0001(9)
C1 0.0220(12) 0.0239(13) 0.0219(13) -0.0002(10) -0.0008(10) 0.0013(10)
C2 0.0220(14) 0.0189(12) 0.0218(14) -0.0021(9) 0.0058(11) 0.0009(9)
C3 0.0254(13) 0.0231(13) 0.0271(14) 0.0004(11) 0.0041(11) -0.0011(10)
C4 0.0217(12) 0.0241(13) 0.0247(14) -0.0018(11) 0.0038(10) -0.0029(11)
C5 0.0216(13) 0.0208(14) 0.0208(14) 0.0005(9) 0.0062(11) -0.0013(9)
C6 0.0176(10) 0.0174(11) 0.0149(10) -0.0017(9) 0.0022(8) 0.0008(8)
C7 0.0290(14) 0.0335(15) 0.0242(14) -0.0073(12) 0.0105(11) -0.0062(12)
C8 0.0256(14) 0.0422(17) 0.0224(14) -0.0036(13) -0.0041(11) 0.0015(13)
C9 0.0315(17) 0.0243(16) 0.040(2) -0.0081(12) 0.0123(15) -0.0034(11)
C10 0.0222(13) 0.0454(19) 0.0343(17) -0.0067(14) 0.0070(12) -0.0089(13)
C11 0.047(2) 0.0311(17) 0.039(2) 0.0151(16) 0.0045(17) -0.0048(16)
C12 0.0292(15) 0.050(2) 0.0259(15) -0.0101(14) 0.0081(12) 0.0001(14)
Cl1 0.0278(3) 0.0369(4) 0.0152(3) 0.0023(3) -0.0015(2) -0.0075(3)
Cl2 0.0204(3) 0.0218(3) 0.0397(4) 0.0023(3) 0.0035(3) 0.0052(2)

loop_
_atom_type_symbol
_atom_type_description
_atom_type_scat_dispersion_real
_atom_type_scat_dispersion_imag
_atom_type_scat_source
C C 0.0033 0.0016 'International Tables Vol C Tables 4.2.6.8 and 6.1.1.4'
H H 0.0000 0.0000 'International Tables Vol C Tables 4.2.6.8 and 6.1.1.4'
O O 0.0106 0.0060 'International Tables Vol C Tables 4.2.6.8 and 6.1.1.4'
Si Si 0.0817 0.0704 'International Tables Vol C Tables 4.2.6.8 and 6.1.1.4'
P P 0.1023 0.0942 'International Tables Vol C Tables 4.2.6.8 and 6.1.1.4'
W W -0.8490 6.8722 'International Tables Vol C Tables 4.2.6.8 and 6.1.1.4'
Cl Cl 0.1484 0.1585 'International Tables Vol C Tables 4.2.6.8 and 6.1.1.4'

loop_
_geom_angle_atom_site_label_1
_geom_angle_atom_site_label_2
_geom_angle_atom_site_label_3
_geom_angle
_geom_angle_site_symmetry_1
_geom_angle_site_symmetry_3
_geom_angle_publ_flag
C3 W C5 88.33(12) . . ?
C3 W C1 90.44(12) . . ?
C5 W C1 88.86(12) . . ?
C3 W C4 91.20(12) . . ?
C5 W C4 92.28(12) . . ?
C1 W C4 178.02(12) . . ?
C3 W C2 88.55(12) . . ?
C5 W C2 175.82(11) . . ?
C1 W C2 88.39(12) . . ?
C4 W C2 90.56(12) . . ?
C3 W P 176.00(9) . . ?
C5 W P 92.18(8) . . ?
C1 W P 85.61(9) . . ?
C4 W P 92.74(9) . . ?
C2 W P 90.74(8) . . ?
C6 P Cl1 106.70(9) . . ?
C6 P Cl2 103.30(9) . . ?
Cl1 P Cl2 96.96(4) . . ?
C6 P W 119.57(9) . . ?
Cl1 P W 108.68(3) . . ?
Cl2 P W 118.81(4) . . ?
C7 Si1 C9 105.82(16) . . ?
C7 Si1 C8 106.57(16) . . ?
C9 Si1 C8 112.37(18) . . ?
C7 Si1 C6 115.34(13) . . ?
C9 Si1 C6 111.05(16) . . ?
C8 Si1 C6 105.75(13) . . ?
C11 Si2 C10 108.8(2) . . ?
C11 Si2 C12 111.1(2) . . ?
C10 Si2 C12 104.85(16) . . ?
C11 Si2 C6 111.55(17) . . ?
C10 Si2 C6 109.16(14) . . ?
C12 Si2 C6 111.16(15) . . ?
O1 C1 W 178.5(3) . . ?
O2 C2 W 176.5(3) . . ?
O3 C3 W 178.5(3) . . ?
O4 C4 W 179.4(3) . . ?
O5 C5 W 177.7(3) . . ?
P C6 Si2 119.16(14) . . ?
P C6 Si1 113.72(14) . . ?
Si2 C6 Si1 113.48(13) . . ?

loop_
_geom_bond_atom_site_label_1
_geom_bond_atom_site_label_2
_geom_bond_distance
_geom_bond_site_symmetry_2
_geom_bond_publ_flag
W C3 2.012(3) . ?
W C5 2.026(4) . ?
W C1 2.034(3) . ?
W C4 2.065(3) . ?
W C2 2.070(3) . ?
W P 2.4589(7) . ?
P C6 1.804(3) . ?
P Cl1 2.0584(9) . ?
P Cl2 2.0598(9) . ?
Si1 C7 1.869(3) . ?
Si1 C9 1.871(3) . ?
Si1 C8 1.871(3) . ?
Si1 C6 1.943(3) . ?
Si2 C11 1.856(4) . ?
Si2 C10 1.865(3) . ?
Si2 C12 1.867(3) . ?
Si2 C6 1.919(3) . ?
O1 C1 1.142(4) . ?
O2 C2 1.129(4) . ?
O3 C3 1.142(4) . ?
O4 C4 1.132(4) . ?
O5 C5 1.152(4) . ?

loop_
_geom_torsion_atom_site_label_1
_geom_torsion_atom_site_label_2
_geom_torsion_atom_site_label_3
_geom_torsion_atom_site_label_4
_geom_torsion
_geom_torsion_site_symmetry_1
_geom_torsion_site_symmetry_2
_geom_torsion_site_symmetry_3
_geom_torsion_site_symmetry_4
_geom_torsion_publ_flag
C3 W P C6 79.7(13) . . . . ?
C5 W P C6 -17.66(14) . . . . ?
C1 W P C6 71.03(13) . . . . ?
C4 W P C6 -110.05(13) . . . . ?
C2 W P C6 159.35(13) . . . . ?
C3 W P Cl1 -43.0(13) . . . . ?
C5 W P Cl1 -140.39(10) . . . . ?
C1 W P Cl1 -51.70(9) . . . . ?
C4 W P Cl1 127.22(9) . . . . ?
C2 W P Cl1 36.63(9) . . . . ?
C3 W P Cl2 -152.4(13) . . . . ?
C5 W P Cl2 110.22(10) . . . . ?
C1 W P Cl2 -161.09(9) . . . . ?
C4 W P Cl2 17.83(9) . . . . ?
C2 W P Cl2 -72.76(9) . . . . ?
C3 W C1 O1 -157(10) . . . . ?
C5 W C1 O1 115(10) . . . . ?
C4 W C1 O1 -10(13) . . . . ?
C2 W C1 O1 -68(10) . . . . ?
P W C1 O1 23(10) . . . . ?
C3 W C2 O2 50(5) . . . . ?
C5 W C2 O2 8(6) . . . . ?
C1 W C2 O2 -41(5) . . . . ?
C4 W C2 O2 141(5) . . . . ?
P W C2 O2 -126(5) . . . . ?
C5 W C3 O3 75(12) . . . . ?
C1 W C3 O3 -14(12) . . . . ?
C4 W C3 O3 168(12) . . . . ?
C2 W C3 O3 -102(12) . . . . ?
P W C3 O3 -22(13) . . . . ?
C3 W C4 O4 81(32) . . . . ?
C5 W C4 O4 169(100) . . . . ?
C1 W C4 O4 -65(33) . . . . ?
C2 W C4 O4 -8(32) . . . . ?
P W C4 O4 -98(32) . . . . ?
C3 W C5 O5 -50(7) . . . . ?
C1 W C5 O5 40(7) . . . . ?
C4 W C5 O5 -142(7) . . . . ?
C2 W C5 O5 -9(8) . . . . ?
P W C5 O5 126(7) . . . . ?
Cl1 P C6 Si2 -14.38(17) . . . . ?
Cl2 P C6 Si2 87.21(14) . . . . ?
W P C6 Si2 -138.07(11) . . . . ?
Cl1 P C6 Si1 -152.41(11) . . . . ?
Cl2 P C6 Si1 -50.82(14) . . . . ?
W P C6 Si1 83.89(14) . . . . ?
C11 Si2 C6 P -59.9(2) . . . . ?
C10 Si2 C6 P 179.87(17) . . . . ?
C12 Si2 C6 P 64.7(2) . . . . ?
C11 Si2 C6 Si1 78.2(2) . . . . ?
C10 Si2 C6 Si1 -42.0(2) . . . . ?
C12 Si2 C6 Si1 -157.17(15) . . . . ?
C7 Si1 C6 P -20.4(2) . . . . ?
C9 Si1 C6 P 99.92(18) . . . . ?
C8 Si1 C6 P -137.92(16) . . . . ?
C7 Si1 C6 Si2 -160.90(15) . . . . ?
C9 Si1 C6 Si2 -40.5(2) . . . . ?
C8 Si1 C6 Si2 81.63(18) . . . . ?
